data_7706129
loop_
_publ_author_name
'Ghaderian, Abolfazl'
'Franke, Alicja'
'Gil-Sepulcre, Marcos'
'Benet-Buchholz, Jordi'
'Llobet, Antoni'
'Ivanovi\'c-Burmazovi\'c, Ivana'
'Gimbert-Suri\~nach, Carolina'

_publ_section_title
;
 A broad view on the complexity involved in water oxidation catalysis
 based on Ru-bpn complexes.
;
_journal_issue 47
_journal_name_full 'Dalton transactions (Cambridge, England : 2003)'
_journal_page_first 17375
_journal_page_last 17387
_journal_paper_doi 10.1039/d0dt03548c
_journal_volume 49
_journal_year 2020
_chemical_absolute_configuration ad
_chemical_formula_sum 'C76 H64 Cl12 N12 O0 Ru2'
_chemical_formula_weight 1772.93
_space_group_crystal_system monoclinic
_space_group_IT_number 4
_space_group_name_Hall 'P 2yb'
_space_group_name_H-M_alt 'P 1 21 1'
_atom_sites_solution_hydrogens geom
_audit_creation_method SHELXL-2014/7
_audit_update_record
;
2020-07-21 deposited with the CCDC.	2020-11-03 downloaded from the CCDC.
;
_cell_angle_alpha 90
_cell_angle_beta 98.317(5)
_cell_angle_gamma 90
_cell_formula_units_Z 1
_cell_length_a 10.6462(13)
_cell_length_b 9.5942(13)
_cell_length_c 17.992(2)
_cell_measurement_reflns_used 2834
_cell_measurement_temperature 100(2)
_cell_measurement_theta_max 23.75
_cell_measurement_theta_min 2.41
_cell_volume 1818.4(4)
_computing_cell_refinement 'Bruker APEX3 v2015.9-0'
_computing_data_collection 'Bruker APEX3 v2015.9-0'
_computing_data_reduction 'Bruker SAINT V8.35A'
_computing_molecular_graphics
;
 SHELXle: C.B. Huebschle, G.M. Sheldrick & B. Dittrich
 J.Appl.Cryst. (2011) 44, 1281-1284.
;
_computing_publication_material 'XCIF, SHELXL-2014/7 (Sheldrick, 2014)'
_computing_structure_refinement 'SHELXL-2014/7 (Sheldrick, 2014)'
_computing_structure_solution 'SHELXT V2014/4 (Sheldrick 2014)'
_diffrn_ambient_temperature 100(2)
_diffrn_detector_area_resol_mean 512
_diffrn_detector_type '4K CCD area detector APEX II'
_diffrn_measured_fraction_theta_full 0.995
_diffrn_measured_fraction_theta_max 0.991
_diffrn_measurement_device_type 'APEX DUO Kappa 4-axis goniometer'
_diffrn_measurement_method
;
 Fullsphere data collection, phi and omega scans
;
_diffrn_radiation_monochromator 'Quazar MX Multilayer Optics'
_diffrn_radiation_type MoK\a
_diffrn_radiation_wavelength 0.71073
_diffrn_reflns_av_R_equivalents 0.0681
_diffrn_reflns_av_unetI/netI 0.1022
_diffrn_reflns_Laue_measured_fraction_full 0.995
_diffrn_reflns_Laue_measured_fraction_max 0.991
_diffrn_reflns_limit_h_max 12
_diffrn_reflns_limit_h_min -12
_diffrn_reflns_limit_k_max 11
_diffrn_reflns_limit_k_min -9
_diffrn_reflns_limit_l_max 21
_diffrn_reflns_limit_l_min -21
_diffrn_reflns_number 14827
_diffrn_reflns_point_group_measured_fraction_full 0.996
_diffrn_reflns_point_group_measured_fraction_max 0.992
_diffrn_reflns_theta_full 25.242
_diffrn_reflns_theta_max 25.426
_diffrn_reflns_theta_min 1.144
_diffrn_source 'Microfocus source E025 IuS'
_diffrn_source_current 0.6
_diffrn_source_power 50
_diffrn_source_size '0.2 mm x 0.2 mm fine focus'
_diffrn_source_type 'Bruker APEX DUO'
_exptl_absorpt_coefficient_mu 0.911
_exptl_absorpt_correction_T_max 0.7452
_exptl_absorpt_correction_T_min 0.5538
_exptl_absorpt_correction_type multi-scan
_exptl_absorpt_process_details
; 
 TWINABS Version 2014/4 Bruker-Nonius
 Blessing, Acta Cryst. (1995) A51 33-38
;
_exptl_crystal_colour red
_exptl_crystal_density_diffrn 1.619
_exptl_crystal_description block
_exptl_crystal_F_000 896
_exptl_crystal_size_max 0.150
_exptl_crystal_size_mid 0.100
_exptl_crystal_size_min 0.050
_refine_diff_density_max 1.148
_refine_diff_density_min -0.566
_refine_diff_density_rms 0.108
_refine_ls_abs_structure_details
;
 Refined as an inversion twin.
;
_refine_ls_abs_structure_Flack 0.02(6)
_refine_ls_extinction_method none
_refine_ls_goodness_of_fit_ref 1.032
_refine_ls_hydrogen_treatment constr
_refine_ls_matrix_type full
_refine_ls_number_parameters 463
_refine_ls_number_reflns 6104
_refine_ls_number_restraints 49
_refine_ls_restrained_S_all 1.039
_refine_ls_R_factor_all 0.0732
_refine_ls_R_factor_gt 0.0544
_refine_ls_shift/su_max 0.000
_refine_ls_shift/su_mean 0.000
_refine_ls_structure_factor_coef Fsqd
_refine_ls_weighting_details 'w=1/[\s^2^(Fo^2^)+(0.0516P)^2^] where P=(Fo^2^+2Fc^2^)/3'
_refine_ls_weighting_scheme calc
_refine_ls_wR_factor_gt 0.1095
_refine_ls_wR_factor_ref 0.1172
_reflns_Friedel_coverage 0.882
_reflns_Friedel_fraction_full 0.998
_reflns_Friedel_fraction_max 0.993
_reflns_number_gt 4989
_reflns_number_total 6104
_reflns_threshold_expression 'I > 2\s(I)'
_cod_data_source_file d0dt03548c2.cif
_cod_data_source_block mo_Abi3903b_0m
_cod_original_sg_symbol_H-M 'P 21'
_cod_database_code 7706129
_shelx_shelxl_version_number 2014/7
_shelx_space_group_comment
;
The symmetry employed for this shelxl refinement is uniquely defined
by the following loop, which should always be used as a source of
symmetry information in preference to the above space-group names.
They are only intended as comments.
;
_shelx_estimated_absorpt_t_min 0.875
_shelx_estimated_absorpt_t_max 0.956

loop_
_space_group_symop_operation_xyz
'x, y, z'
'-x, y+1/2, -z'

loop_
_atom_site_label
_atom_site_type_symbol
_atom_site_fract_x
_atom_site_fract_y
_atom_site_fract_z
_atom_site_U_iso_or_equiv
_atom_site_adp_type
_atom_site_occupancy
_atom_site_site_symmetry_order
_atom_site_calc_flag
_atom_site_refinement_flags_posn
_atom_site_refinement_flags_adp
_atom_site_refinement_flags_occupancy
_atom_site_disorder_assembly
_atom_site_disorder_group
Ru1 Ru 0.47865(6) 0.58316(8) 0.25188(4) 0.01937(19) Uani 1 1 d . . . . .
N1 N 0.5333(7) 0.6933(8) 0.3591(4) 0.0233(18) Uani 1 1 d . . . . .
N2 N 0.5562(7) 0.4318(8) 0.3140(4) 0.0233(18) Uani 1 1 d . . . . .
N3 N 0.4616(7) 0.4275(8) 0.1805(4) 0.0217(17) Uani 1 1 d . . . . .
N4 N 0.3852(7) 0.6881(8) 0.1508(4) 0.0191(16) Uani 1 1 d . . . . .
N5 N 0.6500(7) 0.6467(7) 0.2190(4) 0.0183(17) Uani 1 1 d . . . . .
N6 N 0.3011(7) 0.5487(8) 0.2849(4) 0.0221(19) Uani 1 1 d . . . . .
C1 C 0.5221(8) 0.8225(11) 0.3822(6) 0.028(2) Uani 1 1 d . . . . .
H1 H 0.4776 0.8880 0.3485 0.033 Uiso 1 1 calc R U . . .
C2 C 0.5737(9) 0.8673(11) 0.4551(6) 0.032(2) Uani 1 1 d . U . . .
H2 H 0.5659 0.9620 0.4691 0.038 Uiso 1 1 calc R U . . .
C3 C 0.6345(10) 0.7747(11) 0.5049(6) 0.032(2) Uani 1 1 d . U . . .
H3 H 0.6677 0.8041 0.5543 0.038 Uiso 1 1 calc R U . . .
C4 C 0.6484(9) 0.6342(11) 0.4832(5) 0.028(2) Uani 1 1 d . U . . .
C5 C 0.5968(8) 0.5994(13) 0.4092(5) 0.027(2) Uani 1 1 d . U . . .
C6 C 0.6078(9) 0.4600(11) 0.3861(5) 0.027(2) Uani 1 1 d . U . . .
C7 C 0.6682(9) 0.3545(11) 0.4327(6) 0.028(2) Uani 1 1 d . U . . .
C8 C 0.7200(9) 0.3959(11) 0.5073(6) 0.033(2) Uani 1 1 d . U . . .
H8 H 0.7629 0.3290 0.5407 0.040 Uiso 1 1 calc R U . . .
C9 C 0.7089(9) 0.5278(11) 0.5309(5) 0.033(2) Uani 1 1 d . U . . .
H9 H 0.7427 0.5509 0.5812 0.039 Uiso 1 1 calc R U . . .
C10 C 0.6704(9) 0.2206(11) 0.4028(6) 0.032(2) Uani 1 1 d . . . . .
H10 H 0.7079 0.1467 0.4334 0.039 Uiso 1 1 calc R U . . .
C11 C 0.6184(8) 0.1937(11) 0.3286(5) 0.030(2) Uani 1 1 d . . . . .
H11 H 0.6223 0.1026 0.3082 0.036 Uiso 1 1 calc R U . . .
C12 C 0.5601(8) 0.3026(10) 0.2842(5) 0.022(2) Uani 1 1 d . . . . .
C13 C 0.5031(8) 0.3017(10) 0.2044(5) 0.023(2) Uani 1 1 d . . . . .
C14 C 0.4938(8) 0.1894(10) 0.1536(5) 0.025(2) Uani 1 1 d . . . . .
H14 H 0.5226 0.0992 0.1697 0.030 Uiso 1 1 calc R U . . .
C15 C 0.4417(8) 0.2131(9) 0.0797(5) 0.022(2) Uani 1 1 d . . . . .
H15 H 0.4336 0.1378 0.0450 0.026 Uiso 1 1 calc R U . . .
C16 C 0.4004(8) 0.3471(10) 0.0551(5) 0.023(2) Uani 1 1 d . . . . .
C17 C 0.4131(8) 0.4525(10) 0.1092(5) 0.020(2) Uani 1 1 d . . . . .
C18 C 0.3705(7) 0.5925(12) 0.0924(4) 0.0212(18) Uani 1 1 d . . . . .
C19 C 0.3168(8) 0.6230(9) 0.0181(5) 0.019(2) Uani 1 1 d . . . . .
C20 C 0.3075(8) 0.5141(10) -0.0362(5) 0.027(2) Uani 1 1 d . . . . .
H20 H 0.2726 0.5356 -0.0865 0.032 Uiso 1 1 calc R U . . .
C21 C 0.3455(9) 0.3823(11) -0.0202(5) 0.028(2) Uani 1 1 d . . . . .
H21 H 0.3360 0.3132 -0.0584 0.033 Uiso 1 1 calc R U . . .
C22 C 0.2739(9) 0.7596(11) 0.0037(6) 0.030(2) Uani 1 1 d . . . . .
H22 H 0.2346 0.7862 -0.0451 0.037 Uiso 1 1 calc R U . . .
C23 C 0.2896(8) 0.8543(10) 0.0614(5) 0.026(2) Uani 1 1 d . . . . .
H23 H 0.2632 0.9481 0.0521 0.031 Uiso 1 1 calc R U . . .
C24 C 0.3439(8) 0.8149(9) 0.1341(5) 0.022(2) Uani 1 1 d . . . . .
H24 H 0.3512 0.8828 0.1729 0.027 Uiso 1 1 calc R U . . .
C25 C 0.6840(9) 0.7809(10) 0.2250(5) 0.022(2) Uani 1 1 d . . . . .
H25 H 0.6288 0.8436 0.2452 0.026 Uiso 1 1 calc R U . . .
C26 C 0.7927(9) 0.8341(10) 0.2039(5) 0.024(2) Uani 1 1 d . . . . .
H26 H 0.8109 0.9309 0.2092 0.029 Uiso 1 1 calc R U . . .
C27 C 0.8760(8) 0.7449(10) 0.1748(5) 0.025(2) Uani 1 1 d . . . . .
C28 C 0.8425(8) 0.6057(11) 0.1679(5) 0.029(2) Uani 1 1 d . . . . .
H28 H 0.8962 0.5412 0.1477 0.035 Uiso 1 1 calc R U . . .
C29 C 0.7309(8) 0.5609(10) 0.1905(5) 0.025(2) Uani 1 1 d . . . . .
H29 H 0.7102 0.4647 0.1857 0.030 Uiso 1 1 calc R U . . .
C30 C 0.9957(9) 0.8008(11) 0.1495(6) 0.035(2) Uani 1 1 d . . . . .
H30A H 1.0467 0.7230 0.1351 0.052 Uiso 1 1 calc R U . . .
H30B H 1.0447 0.8528 0.1908 0.052 Uiso 1 1 calc R U . . .
H30C H 0.9732 0.8628 0.1064 0.052 Uiso 1 1 calc R U . . .
C31 C 0.2489(9) 0.4226(10) 0.2914(5) 0.024(2) Uani 1 1 d . . . . .
H31 H 0.2969 0.3428 0.2817 0.029 Uiso 1 1 calc R U . . .
C32 C 0.1302(9) 0.4020(12) 0.3113(5) 0.030(2) Uani 1 1 d . . . . .
H32 H 0.0957 0.3108 0.3124 0.036 Uiso 1 1 calc R U . . .
C33 C 0.0613(8) 0.5186(10) 0.3297(5) 0.022(2) Uani 1 1 d . . . . .
C34 C 0.1147(9) 0.6472(11) 0.3234(5) 0.025(2) Uani 1 1 d . . . . .
H34 H 0.0704 0.7287 0.3347 0.030 Uiso 1 1 calc R U . . .
C35 C 0.2325(9) 0.6590(10) 0.3006(5) 0.023(2) Uani 1 1 d . . . . .
H35 H 0.2666 0.7496 0.2958 0.027 Uiso 1 1 calc R U . . .
C36 C -0.0691(9) 0.5018(11) 0.3540(6) 0.034(2) Uani 1 1 d . . . . .
H36A H -0.1184 0.5873 0.3423 0.050 Uiso 1 1 calc R U . . .
H36B H -0.0593 0.4842 0.4081 0.050 Uiso 1 1 calc R U . . .
H36C H -0.1134 0.4233 0.3270 0.050 Uiso 1 1 calc R U . . .
C1S C 0.0903(10) 0.2278(11) 0.1221(6) 0.035(3) Uani 1 1 d . . . . .
H1SA H 0.1725 0.1967 0.1500 0.042 Uiso 1 1 calc R U . . .
H1SB H 0.0239 0.2124 0.1545 0.042 Uiso 1 1 calc R U . . .
Cl1S Cl 0.0545(3) 0.1303(3) 0.03846(17) 0.0469(8) Uani 1 1 d . . . . .
Cl2S Cl 0.0985(2) 0.4082(3) 0.10020(16) 0.0396(7) Uani 1 1 d . . . . .
C2S C 1.0310(10) 0.5645(12) 0.6249(5) 0.041(3) Uani 1 1 d . . . . .
H2SA H 1.0851 0.6124 0.6666 0.049 Uiso 1 1 calc R U . . .
H2SB H 0.9509 0.5369 0.6428 0.049 Uiso 1 1 calc R U . . .
Cl3S Cl 0.9971(3) 0.6797(3) 0.54739(17) 0.0437(7) Uani 1 1 d . . . . .
Cl4S Cl 1.1102(3) 0.4141(3) 0.59818(17) 0.0471(7) Uani 1 1 d . . . . .
Cl5S Cl 0.7125(2) 0.5486(2) 0.72419(13) 0.0360(7) Uani 1 1 d . . . . .
Cl6S Cl 0.8225(2) 0.2101(2) 0.20596(13) 0.0272(5) Uani 1 1 d . . . . .

loop_
_atom_site_aniso_label
_atom_site_aniso_U_11
_atom_site_aniso_U_22
_atom_site_aniso_U_33
_atom_site_aniso_U_23
_atom_site_aniso_U_13
_atom_site_aniso_U_12
Ru1 0.0133(3) 0.0306(4) 0.0147(3) -0.0002(4) 0.0037(2) 0.0015(4)
N1 0.013(4) 0.040(5) 0.019(4) -0.004(4) 0.008(3) -0.001(4)
N2 0.013(4) 0.036(5) 0.022(4) 0.011(4) 0.008(3) -0.002(3)
N3 0.018(4) 0.031(5) 0.017(4) -0.004(3) 0.006(3) -0.005(3)
N4 0.016(4) 0.026(4) 0.018(4) -0.004(3) 0.009(3) 0.004(3)
N5 0.016(4) 0.025(4) 0.015(4) 0.001(3) 0.005(3) 0.008(3)
N6 0.016(4) 0.033(5) 0.018(4) 0.003(3) 0.004(3) -0.001(3)
C1 0.011(5) 0.043(6) 0.031(6) -0.004(5) 0.009(4) -0.001(4)
C2 0.025(4) 0.037(5) 0.033(5) -0.015(4) 0.003(4) -0.002(4)
C3 0.027(4) 0.049(5) 0.022(4) -0.007(4) 0.008(4) -0.002(4)
C4 0.015(4) 0.045(5) 0.025(4) -0.003(4) 0.007(4) -0.010(4)
C5 0.019(4) 0.040(5) 0.022(4) 0.003(4) 0.004(3) -0.003(4)
C6 0.017(4) 0.041(5) 0.025(4) 0.002(4) 0.008(4) -0.005(4)
C7 0.021(4) 0.040(5) 0.026(4) 0.010(4) 0.009(4) 0.003(4)
C8 0.029(5) 0.044(5) 0.027(4) 0.009(4) 0.003(4) -0.001(4)
C9 0.022(4) 0.052(5) 0.025(4) 0.006(4) 0.002(4) -0.005(4)
C10 0.019(5) 0.043(7) 0.036(6) 0.015(5) 0.009(4) 0.000(5)
C11 0.021(5) 0.047(6) 0.025(5) 0.009(5) 0.009(4) 0.004(5)
C12 0.010(4) 0.033(6) 0.024(5) 0.003(4) 0.007(4) -0.002(4)
C13 0.013(5) 0.027(5) 0.028(5) 0.008(4) 0.005(4) -0.002(4)
C14 0.020(5) 0.026(5) 0.030(5) 0.005(4) 0.009(4) -0.001(4)
C15 0.018(5) 0.018(5) 0.029(5) -0.004(4) 0.007(4) 0.007(4)
C16 0.018(5) 0.030(5) 0.025(5) -0.008(4) 0.015(4) -0.002(4)
C17 0.014(5) 0.030(5) 0.018(5) 0.001(4) 0.007(4) -0.005(4)
C18 0.013(4) 0.033(5) 0.019(4) 0.003(5) 0.005(3) 0.000(5)
C19 0.018(5) 0.023(6) 0.018(5) 0.000(4) 0.007(4) -0.005(4)
C20 0.017(5) 0.047(6) 0.017(5) 0.003(5) 0.004(4) -0.006(4)
C21 0.031(6) 0.036(6) 0.015(5) -0.002(4) 0.002(4) -0.001(5)
C22 0.016(5) 0.048(7) 0.028(6) 0.011(5) 0.007(4) -0.003(5)
C23 0.018(5) 0.029(5) 0.031(6) 0.004(5) 0.006(4) 0.003(4)
C24 0.018(5) 0.023(5) 0.026(5) 0.004(4) 0.006(4) -0.002(4)
C25 0.026(5) 0.030(5) 0.011(4) 0.000(4) 0.004(4) -0.002(4)
C26 0.031(6) 0.027(5) 0.015(5) 0.004(4) 0.002(4) -0.002(4)
C27 0.022(5) 0.037(6) 0.015(5) 0.006(4) 0.002(4) -0.006(4)
C28 0.020(5) 0.040(7) 0.030(5) 0.006(5) 0.013(4) 0.007(5)
C29 0.025(5) 0.020(6) 0.029(5) 0.003(4) 0.002(4) -0.001(4)
C30 0.021(5) 0.046(6) 0.038(6) 0.005(5) 0.007(5) -0.007(5)
C31 0.030(6) 0.029(6) 0.016(5) 0.000(4) 0.008(4) 0.006(4)
C32 0.024(6) 0.042(6) 0.026(5) 0.008(5) 0.009(4) -0.004(5)
C33 0.016(5) 0.033(5) 0.019(5) -0.003(4) 0.007(4) -0.003(4)
C34 0.017(5) 0.036(6) 0.022(5) -0.007(4) 0.005(4) 0.005(4)
C35 0.020(5) 0.026(5) 0.022(5) -0.002(4) 0.004(4) 0.001(4)
C36 0.020(5) 0.049(7) 0.033(6) -0.005(5) 0.007(4) 0.001(5)
C1S 0.024(6) 0.041(7) 0.040(6) 0.003(5) 0.001(5) 0.003(5)
Cl1S 0.0459(16) 0.0514(18) 0.0405(16) -0.0033(13) -0.0035(13) 0.0137(13)
Cl2S 0.0290(14) 0.0424(16) 0.0504(17) 0.0059(13) 0.0161(13) 0.0039(12)
C2S 0.039(6) 0.049(8) 0.033(5) 0.000(6) 0.000(4) -0.007(6)
Cl3S 0.0376(15) 0.0462(17) 0.0455(17) 0.0036(13) -0.0002(13) -0.0028(13)
Cl4S 0.0472(18) 0.0448(17) 0.0496(18) -0.0043(14) 0.0087(14) 0.0017(14)
Cl5S 0.0471(15) 0.0359(17) 0.0248(12) 0.0001(10) 0.0043(11) -0.0066(11)
Cl6S 0.0278(13) 0.0283(13) 0.0258(12) -0.0014(10) 0.0048(10) -0.0005(10)

loop_
_atom_type_symbol
_atom_type_description
_atom_type_scat_dispersion_real
_atom_type_scat_dispersion_imag
_atom_type_scat_source
C C 0.0033 0.0016 'International Tables Vol C Tables 4.2.6.8 and 6.1.1.4'
H H 0.0000 0.0000 'International Tables Vol C Tables 4.2.6.8 and 6.1.1.4'
N N 0.0061 0.0033 'International Tables Vol C Tables 4.2.6.8 and 6.1.1.4'
O O 0.0106 0.0060 'International Tables Vol C Tables 4.2.6.8 and 6.1.1.4'
Cl Cl 0.1484 0.1585 'International Tables Vol C Tables 4.2.6.8 and 6.1.1.4'
Ru Ru -1.2594 0.8363 'International Tables Vol C Tables 4.2.6.8 and 6.1.1.4'

loop_
_geom_angle_atom_site_label_1
_geom_angle_atom_site_label_2
_geom_angle_atom_site_label_3
_geom_angle
_geom_angle_site_symmetry_1
_geom_angle_site_symmetry_3
_geom_angle_publ_flag
N2 Ru1 N3 78.4(3) . . ?
N2 Ru1 N6 92.6(3) . . ?
N3 Ru1 N6 93.6(3) . . ?
N2 Ru1 N5 93.8(3) . . ?
N3 Ru1 N5 92.2(3) . . ?
N6 Ru1 N5 172.1(3) . . ?
N2 Ru1 N4 157.9(3) . . ?
N3 Ru1 N4 79.5(3) . . ?
N6 Ru1 N4 89.3(3) . . ?
N5 Ru1 N4 86.6(3) . . ?
N2 Ru1 N1 79.5(3) . . ?
N3 Ru1 N1 157.9(3) . . ?
N6 Ru1 N1 87.8(3) . . ?
N5 Ru1 N1 88.7(3) . . ?
N4 Ru1 N1 122.5(3) . . ?
C1 N1 C5 117.8(8) . . ?
C1 N1 Ru1 134.6(7) . . ?
C5 N1 Ru1 107.5(6) . . ?
C12 N2 C6 121.9(8) . . ?
C12 N2 Ru1 119.4(6) . . ?
C6 N2 Ru1 118.7(7) . . ?
C17 N3 C13 122.4(8) . . ?
C17 N3 Ru1 118.7(6) . . ?
C13 N3 Ru1 118.9(6) . . ?
C24 N4 C18 116.2(8) . . ?
C24 N4 Ru1 135.5(6) . . ?
C18 N4 Ru1 108.3(6) . . ?
C25 N5 C29 116.0(8) . . ?
C25 N5 Ru1 119.7(6) . . ?
C29 N5 Ru1 124.3(6) . . ?
C35 N6 C31 116.6(8) . . ?
C35 N6 Ru1 118.6(6) . . ?
C31 N6 Ru1 124.8(6) . . ?
N1 C1 C2 122.5(10) . . ?
N1 C1 H1 118.8 . . ?
C2 C1 H1 118.8 . . ?
C3 C2 C1 119.9(10) . . ?
C3 C2 H2 120.1 . . ?
C1 C2 H2 120.1 . . ?
C2 C3 C4 119.9(9) . . ?
C2 C3 H3 120.1 . . ?
C4 C3 H3 120.1 . . ?
C5 C4 C3 116.4(10) . . ?
C5 C4 C9 118.8(10) . . ?
C3 C4 C9 124.8(9) . . ?
N1 C5 C4 123.5(10) . . ?
N1 C5 C6 118.7(8) . . ?
C4 C5 C6 117.8(9) . . ?
N2 C6 C7 120.8(9) . . ?
N2 C6 C5 115.5(9) . . ?
C7 C6 C5 123.8(9) . . ?
C10 C7 C6 117.6(9) . . ?
C10 C7 C8 126.3(9) . . ?
C6 C7 C8 116.1(10) . . ?
C9 C8 C7 121.2(10) . . ?
C9 C8 H8 119.4 . . ?
C7 C8 H8 119.4 . . ?
C8 C9 C4 122.4(10) . . ?
C8 C9 H9 118.8 . . ?
C4 C9 H9 118.8 . . ?
C11 C10 C7 121.0(10) . . ?
C11 C10 H10 119.5 . . ?
C7 C10 H10 119.5 . . ?
C10 C11 C12 119.2(10) . . ?
C10 C11 H11 120.4 . . ?
C12 C11 H11 120.4 . . ?
N2 C12 C11 119.5(9) . . ?
N2 C12 C13 111.0(8) . . ?
C11 C12 C13 129.4(9) . . ?
N3 C13 C14 119.6(8) . . ?
N3 C13 C12 112.2(8) . . ?
C14 C13 C12 128.1(9) . . ?
C15 C14 C13 118.7(9) . . ?
C15 C14 H14 120.7 . . ?
C13 C14 H14 120.7 . . ?
C14 C15 C16 121.0(9) . . ?
C14 C15 H15 119.5 . . ?
C16 C15 H15 119.5 . . ?
C17 C16 C15 116.6(9) . . ?
C17 C16 C21 118.2(9) . . ?
C15 C16 C21 125.2(9) . . ?
N3 C17 C16 121.7(9) . . ?
N3 C17 C18 115.9(8) . . ?
C16 C17 C18 122.4(8) . . ?
N4 C18 C19 124.7(10) . . ?
N4 C18 C17 117.5(7) . . ?
C19 C18 C17 117.8(9) . . ?
C22 C19 C18 116.6(9) . . ?
C22 C19 C20 124.8(9) . . ?
C18 C19 C20 118.5(9) . . ?
C21 C20 C19 123.6(9) . . ?
C21 C20 H20 118.2 . . ?
C19 C20 H20 118.2 . . ?
C20 C21 C16 119.5(9) . . ?
C20 C21 H21 120.3 . . ?
C16 C21 H21 120.3 . . ?
C23 C22 C19 118.6(9) . . ?
C23 C22 H22 120.7 . . ?
C19 C22 H22 120.7 . . ?
C22 C23 C24 121.1(9) . . ?
C22 C23 H23 119.5 . . ?
C24 C23 H23 119.5 . . ?
N4 C24 C23 122.8(9) . . ?
N4 C24 H24 118.6 . . ?
C23 C24 H24 118.6 . . ?
N5 C25 C26 124.6(9) . . ?
N5 C25 H25 117.7 . . ?
C26 C25 H25 117.7 . . ?
C25 C26 C27 119.1(9) . . ?
C25 C26 H26 120.4 . . ?
C27 C26 H26 120.4 . . ?
C28 C27 C26 117.2(8) . . ?
C28 C27 C30 122.2(9) . . ?
C26 C27 C30 120.5(9) . . ?
C29 C28 C27 119.8(9) . . ?
C29 C28 H28 120.1 . . ?
C27 C28 H28 120.1 . . ?
N5 C29 C28 123.2(9) . . ?
N5 C29 H29 118.4 . . ?
C28 C29 H29 118.4 . . ?
C27 C30 H30A 109.5 . . ?
C27 C30 H30B 109.5 . . ?
H30A C30 H30B 109.5 . . ?
C27 C30 H30C 109.5 . . ?
H30A C30 H30C 109.5 . . ?
H30B C30 H30C 109.5 . . ?
N6 C31 C32 124.0(9) . . ?
N6 C31 H31 118.0 . . ?
C32 C31 H31 118.0 . . ?
C31 C32 C33 118.5(9) . . ?
C31 C32 H32 120.7 . . ?
C33 C32 H32 120.7 . . ?
C34 C33 C32 117.4(8) . . ?
C34 C33 C36 121.7(8) . . ?
C32 C33 C36 120.9(9) . . ?
C33 C34 C35 120.3(8) . . ?
C33 C34 H34 119.8 . . ?
C35 C34 H34 119.8 . . ?
N6 C35 C34 123.0(9) . . ?
N6 C35 H35 118.5 . . ?
C34 C35 H35 118.5 . . ?
C33 C36 H36A 109.5 . . ?
C33 C36 H36B 109.5 . . ?
H36A C36 H36B 109.5 . . ?
C33 C36 H36C 109.5 . . ?
H36A C36 H36C 109.5 . . ?
H36B C36 H36C 109.5 . . ?
Cl1S C1S Cl2S 109.7(6) . . ?
Cl1S C1S H1SA 109.7 . . ?
Cl2S C1S H1SA 109.7 . . ?
Cl1S C1S H1SB 109.7 . . ?
Cl2S C1S H1SB 109.7 . . ?
H1SA C1S H1SB 108.2 . . ?
Cl4S C2S Cl3S 110.2(5) . . ?
Cl4S C2S H2SA 109.6 . . ?
Cl3S C2S H2SA 109.6 . . ?
Cl4S C2S H2SB 109.6 . . ?
Cl3S C2S H2SB 109.6 . . ?
H2SA C2S H2SB 108.1 . . ?

loop_
_geom_bond_atom_site_label_1
_geom_bond_atom_site_label_2
_geom_bond_distance
_geom_bond_site_symmetry_2
_geom_bond_publ_flag
Ru1 N2 1.942(7) . ?
Ru1 N3 1.960(7) . ?
Ru1 N6 2.088(7) . ?
Ru1 N5 2.088(7) . ?
Ru1 N4 2.188(8) . ?
Ru1 N1 2.202(8) . ?
N1 C1 1.319(12) . ?
N1 C5 1.380(12) . ?
N2 C12 1.354(12) . ?
N2 C6 1.361(12) . ?
N3 C17 1.334(11) . ?
N3 C13 1.335(11) . ?
N4 C24 1.313(11) . ?
N4 C18 1.387(12) . ?
N5 C25 1.337(11) . ?
N5 C29 1.346(11) . ?
N6 C35 1.339(11) . ?
N6 C31 1.344(12) . ?
C1 C2 1.413(13) . ?
C1 H1 0.9500 . ?
C2 C3 1.359(14) . ?
C2 H2 0.9500 . ?
C3 C4 1.417(14) . ?
C3 H3 0.9500 . ?
C4 C5 1.405(12) . ?
C4 C9 1.426(13) . ?
C5 C6 1.411(15) . ?
C6 C7 1.409(13) . ?
C7 C10 1.394(14) . ?
C7 C8 1.431(14) . ?
C8 C9 1.346(14) . ?
C8 H8 0.9500 . ?
C9 H9 0.9500 . ?
C10 C11 1.394(13) . ?
C10 H10 0.9500 . ?
C11 C12 1.404(13) . ?
C11 H11 0.9500 . ?
C12 C13 1.475(13) . ?
C13 C14 1.407(13) . ?
C14 C15 1.384(13) . ?
C14 H14 0.9500 . ?
C15 C16 1.409(13) . ?
C15 H15 0.9500 . ?
C16 C17 1.396(12) . ?
C16 C21 1.435(13) . ?
C17 C18 1.436(14) . ?
C18 C19 1.406(12) . ?
C19 C22 1.400(13) . ?
C19 C20 1.424(12) . ?
C20 C21 1.346(14) . ?
C20 H20 0.9500 . ?
C21 H21 0.9500 . ?
C22 C23 1.372(14) . ?
C22 H22 0.9500 . ?
C23 C24 1.404(13) . ?
C23 H23 0.9500 . ?
C24 H24 0.9500 . ?
C25 C26 1.367(12) . ?
C25 H25 0.9500 . ?
C26 C27 1.389(13) . ?
C26 H26 0.9500 . ?
C27 C28 1.384(14) . ?
C27 C30 1.511(12) . ?
C28 C29 1.378(12) . ?
C28 H28 0.9500 . ?
C29 H29 0.9500 . ?
C30 H30A 0.9800 . ?
C30 H30B 0.9800 . ?
C30 H30C 0.9800 . ?
C31 C32 1.377(13) . ?
C31 H31 0.9500 . ?
C32 C33 1.404(14) . ?
C32 H32 0.9500 . ?
C33 C34 1.371(13) . ?
C33 C36 1.522(13) . ?
C34 C35 1.379(13) . ?
C34 H34 0.9500 . ?
C35 H35 0.9500 . ?
C36 H36A 0.9800 . ?
C36 H36B 0.9800 . ?
C36 H36C 0.9800 . ?
C1S Cl1S 1.766(11) . ?
C1S Cl2S 1.780(11) . ?
C1S H1SA 0.9900 . ?
C1S H1SB 0.9900 . ?
C2S Cl4S 1.773(12) . ?
C2S Cl3S 1.774(11) . ?
C2S H2SA 0.9900 . ?
C2S H2SB 0.9900 . ?

loop_
_geom_torsion_atom_site_label_1
_geom_torsion_atom_site_label_2
_geom_torsion_atom_site_label_3
_geom_torsion_atom_site_label_4
_geom_torsion
_geom_torsion_site_symmetry_1
_geom_torsion_site_symmetry_2
_geom_torsion_site_symmetry_3
_geom_torsion_site_symmetry_4
_geom_torsion_publ_flag
C5 N1 C1 C2 0.9(13) . . . . ?
Ru1 N1 C1 C2 -176.2(7) . . . . ?
N1 C1 C2 C3 -1.9(14) . . . . ?
C1 C2 C3 C4 1.4(14) . . . . ?
C2 C3 C4 C5 0.0(13) . . . . ?
C2 C3 C4 C9 -179.2(9) . . . . ?
C1 N1 C5 C4 0.7(12) . . . . ?
Ru1 N1 C5 C4 178.5(7) . . . . ?
C1 N1 C5 C6 178.9(8) . . . . ?
Ru1 N1 C5 C6 -3.3(9) . . . . ?
C3 C4 C5 N1 -1.1(12) . . . . ?
C9 C4 C5 N1 178.2(8) . . . . ?
C3 C4 C5 C6 -179.3(8) . . . . ?
C9 C4 C5 C6 0.0(12) . . . . ?
C12 N2 C6 C7 0.2(13) . . . . ?
Ru1 N2 C6 C7 -178.2(7) . . . . ?
C12 N2 C6 C5 179.8(8) . . . . ?
Ru1 N2 C6 C5 1.4(10) . . . . ?
N1 C5 C6 N2 1.6(12) . . . . ?
C4 C5 C6 N2 179.9(7) . . . . ?
N1 C5 C6 C7 -178.7(8) . . . . ?
C4 C5 C6 C7 -0.4(13) . . . . ?
N2 C6 C7 C10 -1.4(13) . . . . ?
C5 C6 C7 C10 179.0(8) . . . . ?
N2 C6 C7 C8 179.6(8) . . . . ?
C5 C6 C7 C8 0.0(14) . . . . ?
C10 C7 C8 C9 -177.9(9) . . . . ?
C6 C7 C8 C9 1.0(14) . . . . ?
C7 C8 C9 C4 -1.5(15) . . . . ?
C5 C4 C9 C8 1.0(14) . . . . ?
C3 C4 C9 C8 -179.8(10) . . . . ?
C6 C7 C10 C11 2.1(14) . . . . ?
C8 C7 C10 C11 -179.0(9) . . . . ?
C7 C10 C11 C12 -1.7(13) . . . . ?
C6 N2 C12 C11 0.4(12) . . . . ?
Ru1 N2 C12 C11 178.7(6) . . . . ?
C6 N2 C12 C13 -177.2(7) . . . . ?
Ru1 N2 C12 C13 1.2(9) . . . . ?
C10 C11 C12 N2 0.4(12) . . . . ?
C10 C11 C12 C13 177.5(9) . . . . ?
C17 N3 C13 C14 -1.4(13) . . . . ?
Ru1 N3 C13 C14 -178.8(6) . . . . ?
C17 N3 C13 C12 176.1(7) . . . . ?
Ru1 N3 C13 C12 -1.2(10) . . . . ?
N2 C12 C13 N3 0.1(10) . . . . ?
C11 C12 C13 N3 -177.2(8) . . . . ?
N2 C12 C13 C14 177.4(8) . . . . ?
C11 C12 C13 C14 0.1(15) . . . . ?
N3 C13 C14 C15 0.2(12) . . . . ?
C12 C13 C14 C15 -176.9(8) . . . . ?
C13 C14 C15 C16 1.0(13) . . . . ?
C14 C15 C16 C17 -1.0(13) . . . . ?
C14 C15 C16 C21 179.9(8) . . . . ?
C13 N3 C17 C16 1.4(13) . . . . ?
Ru1 N3 C17 C16 178.8(6) . . . . ?
C13 N3 C17 C18 179.0(7) . . . . ?
Ru1 N3 C17 C18 -3.6(10) . . . . ?
C15 C16 C17 N3 -0.2(13) . . . . ?
C21 C16 C17 N3 179.0(8) . . . . ?
C15 C16 C17 C18 -177.6(8) . . . . ?
C21 C16 C17 C18 1.6(13) . . . . ?
C24 N4 C18 C19 0.7(12) . . . . ?
Ru1 N4 C18 C19 -178.4(6) . . . . ?
C24 N4 C18 C17 -179.2(7) . . . . ?
Ru1 N4 C18 C17 1.7(8) . . . . ?
N3 C17 C18 N4 0.9(11) . . . . ?
C16 C17 C18 N4 178.5(8) . . . . ?
N3 C17 C18 C19 -178.9(7) . . . . ?
C16 C17 C18 C19 -1.4(12) . . . . ?
N4 C18 C19 C22 -1.1(12) . . . . ?
C17 C18 C19 C22 178.8(7) . . . . ?
N4 C18 C19 C20 -179.9(7) . . . . ?
C17 C18 C19 C20 0.0(11) . . . . ?
C22 C19 C20 C21 -177.5(9) . . . . ?
C18 C19 C20 C21 1.1(13) . . . . ?
C19 C20 C21 C16 -0.9(14) . . . . ?
C17 C16 C21 C20 -0.4(13) . . . . ?
C15 C16 C21 C20 178.7(9) . . . . ?
C18 C19 C22 C23 1.6(12) . . . . ?
C20 C19 C22 C23 -179.7(8) . . . . ?
C19 C22 C23 C24 -1.9(13) . . . . ?
C18 N4 C24 C23 -0.9(12) . . . . ?
Ru1 N4 C24 C23 177.9(6) . . . . ?
C22 C23 C24 N4 1.6(14) . . . . ?
C29 N5 C25 C26 0.4(13) . . . . ?
Ru1 N5 C25 C26 -178.8(7) . . . . ?
N5 C25 C26 C27 -0.6(14) . . . . ?
C25 C26 C27 C28 0.7(13) . . . . ?
C25 C26 C27 C30 178.8(8) . . . . ?
C26 C27 C28 C29 -0.7(13) . . . . ?
C30 C27 C28 C29 -178.7(9) . . . . ?
C25 N5 C29 C28 -0.4(13) . . . . ?
Ru1 N5 C29 C28 178.8(7) . . . . ?
C27 C28 C29 N5 0.6(14) . . . . ?
C35 N6 C31 C32 1.5(13) . . . . ?
Ru1 N6 C31 C32 -178.2(7) . . . . ?
N6 C31 C32 C33 -3.5(15) . . . . ?
C31 C32 C33 C34 3.0(14) . . . . ?
C31 C32 C33 C36 -178.5(9) . . . . ?
C32 C33 C34 C35 -0.9(14) . . . . ?
C36 C33 C34 C35 -179.4(9) . . . . ?
C31 N6 C35 C34 0.8(13) . . . . ?
Ru1 N6 C35 C34 -179.5(7) . . . . ?
C33 C34 C35 N6 -1.1(15) . . . . ?
